data_4029207
loop_
_publ_author_name
'Inubushi, Hikaru'
'Hattori, Yohei'
'Yamanoi, Yoshinori'
'Nishihara, Hiroshi'

_publ_section_title
;
 Structures and Optical Properties of Tris(trimethylsilyl)silylated
 Oligothiophene Derivatives.
;
_journal_issue 7
_journal_name_full 'The Journal of organic chemistry'
_journal_page_first 2974
_journal_page_last 2979
_journal_paper_doi 10.1021/jo500029f
_journal_volume 79
_journal_year 2014
_chemical_formula_moiety 'C26 H58 S2 Si8'
_chemical_formula_sum 'C26 H58 S2 Si8'
_chemical_formula_weight 659.55
_space_group_IT_number 2
_symmetry_cell_setting triclinic
_symmetry_Int_Tables_number 2
_symmetry_space_group_name_Hall '-P 1'
_symmetry_space_group_name_H-M 'P -1'
_atom_sites_solution_hydrogens geom
_atom_sites_solution_primary direct
_atom_sites_solution_secondary difmap
_cell_angle_alpha 86.627(11)
_cell_angle_beta 76.940(9)
_cell_angle_gamma 61.217(7)
_cell_formula_units_Z 1
_cell_length_a 8.7738(18)
_cell_length_b 9.091(2)
_cell_length_c 14.938(4)
_cell_measurement_reflns_used 3085
_cell_measurement_temperature 133
_cell_measurement_theta_max 27.48
_cell_measurement_theta_min 3.54
_cell_volume 1015.5(4)
_computing_cell_refinement CrystalClear
_computing_data_collection 'CrystalClear (Rigaku/MSC Inc., 2006)'
_computing_data_reduction CrystalClear
_computing_molecular_graphics 'CrystalStructure 4.0'
_computing_publication_material 'CrystalStructure 4.0 (Rigaku, 2010)'
_computing_structure_refinement 'SHELXL97 (Sheldrick, 2008)'
_computing_structure_solution 'SIR92 (Altomare, et al., 1994)'
_diffrn_ambient_temperature 133
_diffrn_detector_area_resol_mean 7.111
_diffrn_measured_fraction_theta_full 0.942
_diffrn_measured_fraction_theta_max 0.942
_diffrn_measurement_device_type 'Rigaku Saturn724'
_diffrn_measurement_method \w
_diffrn_radiation_type 'Mo K\a'
_diffrn_radiation_wavelength 0.71070
_diffrn_reflns_av_R_equivalents 0.0169
_diffrn_reflns_limit_h_max 8
_diffrn_reflns_limit_h_min -11
_diffrn_reflns_limit_k_max 10
_diffrn_reflns_limit_k_min -11
_diffrn_reflns_limit_l_max 19
_diffrn_reflns_limit_l_min -19
_diffrn_reflns_number 7856
_diffrn_reflns_theta_full 27.48
_diffrn_reflns_theta_max 27.48
_diffrn_standards_number 0
_exptl_absorpt_coefficient_mu 0.382
_exptl_absorpt_correction_T_max 0.981
_exptl_absorpt_correction_T_min 0.914
_exptl_absorpt_correction_type numerical
_exptl_absorpt_process_details 'NUMABS (Rigaku, 1999)'
_exptl_crystal_colour colorless
_exptl_crystal_density_diffrn 1.078
_exptl_crystal_density_method 'not measured'
_exptl_crystal_description block
_exptl_crystal_F_000 358.00
_exptl_crystal_size_max 0.450
_exptl_crystal_size_mid 0.350
_exptl_crystal_size_min 0.050
_refine_diff_density_max 0.340
_refine_diff_density_min -0.240
_refine_ls_extinction_method none
_refine_ls_goodness_of_fit_ref 1.080
_refine_ls_hydrogen_treatment constr
_refine_ls_number_parameters 163
_refine_ls_number_reflns 4387
_refine_ls_number_restraints 0
_refine_ls_R_factor_gt 0.0325
_refine_ls_shift/su_max 0.000
_refine_ls_structure_factor_coef Fsqd
_refine_ls_weighting_details 'w = 1/[\s^2^(Fo^2^)+(0.0435P)^2^+0.1576P] where P=(Fo^2^+2Fc^2^)/3'
_refine_ls_weighting_scheme calc
_refine_ls_wR_factor_ref 0.0832
_reflns_number_gt 3726
_reflns_number_total 4387
_reflns_threshold_expression F^2^>2.0\s(F^2^)
_cod_data_source_file jo500029f_si_004.cif
_cod_data_source_block Si-T2-20130717
_cod_depositor_comments
;Adding full bibliography for
 ./tmp-cod-update-bibliographies-12971/cifs/4029207.cif.
;
_cod_original_cell_volume 1015.5(5)
_cod_database_code 4029207

loop_
_symmetry_equiv_pos_site_id
_symmetry_equiv_pos_as_xyz
1 +X,+Y,+Z
2 -X,-Y,-Z

loop_
_atom_site_label
_atom_site_type_symbol
_atom_site_fract_x
_atom_site_fract_y
_atom_site_fract_z
_atom_site_U_iso_or_equiv
_atom_site_adp_type
_atom_site_occupancy
_atom_site_symmetry_multiplicity
_atom_site_calc_flag
_atom_site_refinement_flags
S1 S 0.59386(5) 0.33609(4) 0.11109(2) 0.02507(10) Uani 1.0 2 d .
Si1 Si 0.85652(5) 0.24537(5) 0.24350(3) 0.02109(10) Uani 1.0 2 d .
Si2 Si 0.93795(6) 0.41111(5) 0.31498(3) 0.02722(11) Uani 1.0 2 d .
Si3 Si 1.10360(6) -0.00764(5) 0.17307(3) 0.02993(12) Uani 1.0 2 d .
Si4 Si 0.63984(6) 0.20286(5) 0.34970(3) 0.03005(12) Uani 1.0 2 d .
C1 C 0.74762(18) 0.36974(17) 0.14882(9) 0.0220(3) Uani 1.0 2 d .
C2 C 0.56126(18) 0.48446(16) 0.02935(9) 0.0214(3) Uani 1.0 2 d .
C3 C 0.7686(2) 0.49289(19) 0.09878(11) 0.0303(4) Uani 1.0 2 d .
C4 C 0.6648(2) 0.55713(18) 0.03163(10) 0.0289(4) Uani 1.0 2 d .
C5 C 1.0225(3) 0.3062(3) 0.41860(12) 0.0409(4) Uani 1.0 2 d .
C6 C 1.1170(3) 0.4414(3) 0.23511(13) 0.0440(5) Uani 1.0 2 d .
C7 C 0.7408(3) 0.6236(2) 0.35139(14) 0.0456(5) Uani 1.0 2 d .
C8 C 0.4396(3) 0.4133(3) 0.38920(12) 0.0410(4) Uani 1.0 2 d .
C9 C 0.5668(3) 0.0721(2) 0.29670(13) 0.0422(5) Uani 1.0 2 d .
C10 C 1.2564(3) 0.0427(3) 0.08351(14) 0.0484(5) Uani 1.0 2 d .
C11 C 0.7277(3) 0.0935(3) 0.45164(14) 0.0576(6) Uani 1.0 2 d .
C12 C 1.0204(3) -0.1244(3) 0.11677(13) 0.0429(5) Uani 1.0 2 d .
C13 C 1.2312(3) -0.1428(3) 0.25825(15) 0.0559(6) Uani 1.0 2 d .
H3 H 0.8467 0.5321 0.1084 0.0363 Uiso 1.0 2 calc R
H4 H 0.6672 0.6422 -0.0078 0.0347 Uiso 1.0 2 calc R
H5A H 0.9269 0.2970 0.4630 0.0491 Uiso 1.0 2 calc R
H5B H 1.0612 0.3731 0.4471 0.0491 Uiso 1.0 2 calc R
H5C H 1.1237 0.1936 0.3998 0.0491 Uiso 1.0 2 calc R
H6A H 1.0748 0.4949 0.1803 0.0528 Uiso 1.0 2 calc R
H6B H 1.2237 0.3320 0.2168 0.0528 Uiso 1.0 2 calc R
H6C H 1.1462 0.5132 0.2664 0.0528 Uiso 1.0 2 calc R
H7A H 0.6945 0.6772 0.2975 0.0547 Uiso 1.0 2 calc R
H7B H 0.7771 0.6932 0.3793 0.0547 Uiso 1.0 2 calc R
H7C H 0.6476 0.6117 0.3964 0.0547 Uiso 1.0 2 calc R
H8A H 0.4033 0.4766 0.3355 0.0492 Uiso 1.0 2 calc R
H8B H 0.4696 0.4757 0.4270 0.0492 Uiso 1.0 2 calc R
H8C H 0.3413 0.3973 0.4257 0.0492 Uiso 1.0 2 calc R
H9A H 0.4831 0.0507 0.3438 0.0506 Uiso 1.0 2 calc R
H9B H 0.6712 -0.0351 0.2712 0.0506 Uiso 1.0 2 calc R
H9C H 0.5079 0.1324 0.2474 0.0506 Uiso 1.0 2 calc R
H10A H 1.1874 0.1258 0.0437 0.0581 Uiso 1.0 2 calc R
H10B H 1.3477 -0.0599 0.0464 0.0581 Uiso 1.0 2 calc R
H10C H 1.3140 0.0887 0.1136 0.0581 Uiso 1.0 2 calc R
H11A H 0.8331 -0.0158 0.4310 0.0691 Uiso 1.0 2 calc R
H11B H 0.6354 0.0769 0.4945 0.0691 Uiso 1.0 2 calc R
H11C H 0.7606 0.1624 0.4828 0.0691 Uiso 1.0 2 calc R
H12A H 0.9543 -0.1648 0.1641 0.0515 Uiso 1.0 2 calc R
H12B H 1.1219 -0.2205 0.0786 0.0515 Uiso 1.0 2 calc R
H12C H 0.9414 -0.0493 0.0780 0.0515 Uiso 1.0 2 calc R
H13A H 1.3366 -0.2433 0.2258 0.0671 Uiso 1.0 2 calc R
H13B H 1.1547 -0.1765 0.3030 0.0671 Uiso 1.0 2 calc R
H13C H 1.2688 -0.0794 0.2904 0.0671 Uiso 1.0 2 calc R

loop_
_atom_site_aniso_label
_atom_site_aniso_U_11
_atom_site_aniso_U_22
_atom_site_aniso_U_33
_atom_site_aniso_U_12
_atom_site_aniso_U_13
_atom_site_aniso_U_23
S1 0.0279(2) 0.02846(19) 0.02258(18) -0.01437(16) -0.01320(15) 0.01151(14)
Si1 0.0229(2) 0.02004(19) 0.01938(19) -0.00792(16) -0.00979(16) 0.00529(14)
Si2 0.0338(3) 0.0252(2) 0.0262(3) -0.01449(18) -0.01381(18) 0.00548(16)
Si3 0.0286(3) 0.0224(2) 0.0316(3) -0.00539(17) -0.00964(19) 0.00071(17)
Si4 0.0309(3) 0.0360(3) 0.0261(3) -0.01740(19) -0.01168(18) 0.01391(18)
C1 0.0213(7) 0.0222(7) 0.0196(7) -0.0071(6) -0.0081(6) 0.0034(6)
C2 0.0213(7) 0.0200(7) 0.0161(7) -0.0045(6) -0.0053(6) 0.0038(5)
C3 0.0354(9) 0.0337(8) 0.0307(8) -0.0203(7) -0.0179(7) 0.0121(7)
C4 0.0366(9) 0.0293(8) 0.0257(8) -0.0172(7) -0.0158(7) 0.0132(6)
C5 0.0537(11) 0.0437(10) 0.0351(9) -0.0251(9) -0.0259(9) 0.0102(8)
C6 0.0481(11) 0.0549(11) 0.0468(11) -0.0352(10) -0.0217(9) 0.0147(9)
C7 0.0574(12) 0.0274(9) 0.0494(11) -0.0168(8) -0.0152(10) 0.0001(8)
C8 0.0343(10) 0.0523(11) 0.0348(9) -0.0208(9) -0.0036(8) -0.0034(8)
C9 0.0440(11) 0.0356(9) 0.0525(11) -0.0241(8) -0.0126(9) 0.0138(8)
C10 0.0396(11) 0.0468(11) 0.0497(12) -0.0181(9) 0.0039(9) -0.0120(9)
C11 0.0558(13) 0.0825(15) 0.0438(11) -0.0387(12) -0.0250(10) 0.0406(11)
C12 0.0461(11) 0.0335(9) 0.0445(11) -0.0164(8) -0.0057(9) -0.0085(8)
C13 0.0541(13) 0.0367(10) 0.0599(13) -0.0020(9) -0.0295(11) 0.0075(9)

loop_
_atom_type_symbol
_atom_type_description
_atom_type_scat_dispersion_real
_atom_type_scat_dispersion_imag
_atom_type_scat_source
C C 0.0033 0.0016
;
International Tables for Crystallography
(1992, Vol. C, Tables 4.2.6.8 and 6.1.1.4)
;
H H 0.0000 0.0000
;
International Tables for Crystallography
(1992, Vol. C, Table 6.1.1.4)
;
S S 0.1246 0.1234
;
International Tables for Crystallography
(1992, Vol. C, Tables 4.2.6.8 and 6.1.1.4)
;
Si Si 0.0817 0.0704
;
International Tables for Crystallography
(1992, Vol. C, Tables 4.2.6.8 and 6.1.1.4)
;

loop_
_geom_angle_atom_site_label_1
_geom_angle_atom_site_label_2
_geom_angle_atom_site_label_3
_geom_angle
_geom_angle_publ_flag
_geom_angle_site_symmetry_1
_geom_angle_site_symmetry_3
C1 S1 C2 94.09(9) yes . .
Si2 Si1 Si3 112.85(3) yes . .
Si2 Si1 Si4 109.52(3) yes . .
Si2 Si1 C1 107.16(7) yes . .
Si3 Si1 Si4 112.91(3) yes . .
Si3 Si1 C1 106.84(5) yes . .
Si4 Si1 C1 107.22(6) yes . .
Si1 Si2 C5 109.42(8) yes . .
Si1 Si2 C6 111.34(8) yes . .
Si1 Si2 C7 110.07(9) yes . .
C5 Si2 C6 108.71(10) yes . .
C5 Si2 C7 109.44(9) yes . .
C6 Si2 C7 107.81(10) yes . .
Si1 Si3 C10 108.95(6) yes . .
Si1 Si3 C12 108.34(6) yes . .
Si1 Si3 C13 111.98(7) yes . .
C10 Si3 C12 109.33(10) yes . .
C10 Si3 C13 108.83(11) yes . .
C12 Si3 C13 109.38(11) yes . .
Si1 Si4 C8 108.39(8) yes . .
Si1 Si4 C9 111.85(7) yes . .
Si1 Si4 C11 111.16(9) yes . .
C8 Si4 C9 108.21(10) yes . .
C8 Si4 C11 109.44(9) yes . .
C9 Si4 C11 107.73(12) yes . .
S1 C1 Si1 121.06(10) yes . .
S1 C1 C3 108.24(13) yes . .
Si1 C1 C3 130.70(15) yes . .
S1 C2 C2 120.83(14) yes . 2_665
S1 C2 C4 109.63(12) yes . .
C2 C2 C4 129.54(14) yes 2_665 .
C1 C3 C4 114.84(19) yes . .
C2 C4 C3 113.19(15) yes . .
C1 C3 H3 122.578 no . .
C4 C3 H3 122.581 no . .
C2 C4 H4 123.402 no . .
C3 C4 H4 123.405 no . .
Si2 C5 H5A 109.472 no . .
Si2 C5 H5B 109.473 no . .
Si2 C5 H5C 109.476 no . .
H5A C5 H5B 109.471 no . .
H5A C5 H5C 109.469 no . .
H5B C5 H5C 109.466 no . .
Si2 C6 H6A 109.467 no . .
Si2 C6 H6B 109.467 no . .
Si2 C6 H6C 109.473 no . .
H6A C6 H6B 109.469 no . .
H6A C6 H6C 109.475 no . .
H6B C6 H6C 109.476 no . .
Si2 C7 H7A 109.478 no . .
Si2 C7 H7B 109.471 no . .
Si2 C7 H7C 109.471 no . .
H7A C7 H7B 109.469 no . .
H7A C7 H7C 109.474 no . .
H7B C7 H7C 109.465 no . .
Si4 C8 H8A 109.464 no . .
Si4 C8 H8B 109.477 no . .
Si4 C8 H8C 109.470 no . .
H8A C8 H8B 109.468 no . .
H8A C8 H8C 109.468 no . .
H8B C8 H8C 109.481 no . .
Si4 C9 H9A 109.473 no . .
Si4 C9 H9B 109.473 no . .
Si4 C9 H9C 109.471 no . .
H9A C9 H9B 109.465 no . .
H9A C9 H9C 109.468 no . .
H9B C9 H9C 109.476 no . .
Si3 C10 H10A 109.468 no . .
Si3 C10 H10B 109.474 no . .
Si3 C10 H10C 109.465 no . .
H10A C10 H10B 109.473 no . .
H10A C10 H10C 109.476 no . .
H10B C10 H10C 109.472 no . .
Si4 C11 H11A 109.472 no . .
Si4 C11 H11B 109.474 no . .
Si4 C11 H11C 109.475 no . .
H11A C11 H11B 109.472 no . .
H11A C11 H11C 109.470 no . .
H11B C11 H11C 109.463 no . .
Si3 C12 H12A 109.465 no . .
Si3 C12 H12B 109.474 no . .
Si3 C12 H12C 109.475 no . .
H12A C12 H12B 109.468 no . .
H12A C12 H12C 109.469 no . .
H12B C12 H12C 109.477 no . .
Si3 C13 H13A 109.469 no . .
Si3 C13 H13B 109.467 no . .
Si3 C13 H13C 109.468 no . .
H13A C13 H13B 109.474 no . .
H13A C13 H13C 109.473 no . .
H13B C13 H13C 109.475 no . .

loop_
_geom_bond_atom_site_label_1
_geom_bond_atom_site_label_2
_geom_bond_distance
_geom_bond_publ_flag
_geom_bond_site_symmetry_2
S1 C1 1.730(2) yes .
S1 C2 1.7276(15) yes .
Si1 Si2 2.3434(9) yes .
Si1 Si3 2.3556(7) yes .
Si1 Si4 2.3564(8) yes .
Si1 C1 1.8905(15) yes .
Si2 C5 1.876(2) yes .
Si2 C6 1.870(3) yes .
Si2 C7 1.8709(16) yes .
Si3 C10 1.872(3) yes .
Si3 C12 1.870(3) yes .
Si3 C13 1.875(3) yes .
Si4 C8 1.8767(16) yes .
Si4 C9 1.877(3) yes .
Si4 C11 1.875(3) yes .
C1 C3 1.373(3) yes .
C2 C2 1.452(3) yes 2_665
C2 C4 1.363(3) yes .
C3 C4 1.417(3) yes .
C3 H3 0.950 no .
C4 H4 0.950 no .
C5 H5A 0.980 no .
C5 H5B 0.980 no .
C5 H5C 0.980 no .
C6 H6A 0.980 no .
C6 H6B 0.980 no .
C6 H6C 0.980 no .
C7 H7A 0.980 no .
C7 H7B 0.980 no .
C7 H7C 0.980 no .
C8 H8A 0.980 no .
C8 H8B 0.980 no .
C8 H8C 0.980 no .
C9 H9A 0.980 no .
C9 H9B 0.980 no .
C9 H9C 0.980 no .
C10 H10A 0.980 no .
C10 H10B 0.980 no .
C10 H10C 0.980 no .
C11 H11A 0.980 no .
C11 H11B 0.980 no .
C11 H11C 0.980 no .
C12 H12A 0.980 no .
C12 H12B 0.980 no .
C12 H12C 0.980 no .
C13 H13A 0.980 no .
C13 H13B 0.980 no .
C13 H13C 0.980 no .

loop_
_geom_contact_atom_site_label_1
_geom_contact_atom_site_label_2
_geom_contact_distance
_geom_contact_publ_flag
_geom_contact_site_symmetry_2
S1 C4 3.2342(19) no 2_665
S1 H3 3.4430 no .
S1 H4 3.4555 no .
S1 H4 2.9650 no 2_665
S1 H8A 3.4029 no .
S1 H9C 2.8902 no .
S1 H12C 3.3244 no .
Si1 H3 3.1804 no .
Si1 H5A 3.5680 no .
Si1 H5C 3.5283 no .
Si1 H6A 3.5806 no .
Si1 H7A 3.5441 no .
Si1 H7C 3.5768 no .
Si1 H8A 3.4554 no .
Si1 H9B 3.5889 no .
Si1 H10A 3.4563 no .
Si1 H11A 3.5984 no .
Si1 H12C 3.4445 no .
Si1 H13C 3.5931 no .
Si2 H3 3.3526 no .
C1 H4 3.2388 no .
C1 H7A 3.4598 no .
C1 H8A 3.3959 no .
C1 H10A 3.4212 no .
C1 H12C 3.4561 no .
C2 H3 3.2086 no .
C2 H4 2.8294 no 2_665
C3 H6A 3.1984 no .
C3 H7A 3.2723 no .
C3 H10A 3.5305 no .
C5 H6B 3.1886 no .
C5 H6C 3.1995 no .
C5 H7B 3.2238 no .
C5 H7C 3.1990 no .
C5 H11C 3.1074 no .
C5 H13C 3.4995 no .
C6 H3 3.1378 no .
C6 H5B 3.1643 no .
C6 H5C 3.2274 no .
C6 H7A 3.1981 no .
C6 H7B 3.1428 no .
C6 H10C 3.2392 no .
C7 H3 3.5799 no .
C7 H5A 3.2002 no .
C7 H5B 3.2248 no .
C7 H6A 3.1868 no .
C7 H6C 3.1531 no .
C7 H8B 3.2295 no .
C8 H7C 3.1430 no .
C8 H9A 3.2253 no .
C8 H9C 3.1547 no .
C8 H11B 3.2202 no .
C8 H11C 3.2106 no .
C9 H8A 3.2731 no .
C9 H8C 3.1117 no .
C9 H11A 3.2020 no .
C9 H11B 3.1520 no .
C9 H12A 3.2443 no .
C10 H6B 3.2545 no .
C10 H12B 3.1463 no .
C10 H12C 3.2681 no .
C10 H13A 3.1686 no .
C10 H13C 3.2296 no .
C11 H5A 3.1284 no .
C11 H8B 3.1598 no .
C11 H8C 3.2751 no .
C11 H9A 3.1291 no .
C11 H9B 3.2276 no .
C12 H9B 3.1616 no .
C12 H10A 3.2720 no .
C12 H10B 3.1435 no .
C12 H13A 3.2355 no .
C12 H13B 3.1844 no .
C13 H5C 3.4346 no .
C13 H10B 3.2602 no .
C13 H10C 3.1394 no .
C13 H11A 3.5471 no .
C13 H12A 3.1560 no .
C13 H12B 3.2638 no .
H3 H4 2.4517 no .
H3 H6A 2.3559 no .
H3 H7A 2.9227 no .
H3 H10A 3.4633 no .
H5A H7B 3.4522 no .
H5A H7C 3.0328 no .
H5A H11A 3.4035 no .
H5A H11C 2.2791 no .
H5B H6B 3.3804 no .
H5B H6C 3.0110 no .
H5B H7B 3.0847 no .
H5B H7C 3.4519 no .
H5C H6B 3.0658 no .
H5C H6C 3.4850 no .
H5C H11C 3.2874 no .
H5C H13C 2.6350 no .
H6A H7A 3.0539 no .
H6A H7B 3.3910 no .
H6A H10C 3.3253 no .
H6B H10A 3.4382 no .
H6B H10C 2.4611 no .
H6C H7A 3.4213 no .
H6C H7B 2.9606 no .
H7A H8B 3.5103 no .
H7C H8A 3.2367 no .
H7C H8B 2.3759 no .
H8A H9A 3.5874 no .
H8A H9C 3.0884 no .
H8B H11B 3.3808 no .
H8B H11C 3.0008 no .
H8C H9A 2.9937 no .
H8C H9C 3.2605 no .
H8C H11B 3.1319 no .
H8C H11C 3.5305 no .
H9A H11A 3.3786 no .
H9A H11B 2.9379 no .
H9B H11A 3.0937 no .
H9B H11B 3.4468 no .
H9B H12A 2.3920 no .
H9B H12C 3.2582 no .
H9C H12A 3.4912 no .
H10A H12B 3.4527 no .
H10A H12C 3.1883 no .
H10B H12B 2.9253 no .
H10B H12C 3.4430 no .
H10B H13A 3.0801 no .
H10B H13C 3.5639 no .
H10C H13A 3.3072 no .
H10C H13C 3.0174 no .
H11A H13B 2.7700 no .
H12A H13A 3.4097 no .
H12A H13B 2.9747 no .
H12B H13A 3.1416 no .
H12B H13B 3.4899 no .
S1 H6B 3.2918 no 1_455
S1 H10B 3.3182 no 2_755
S1 H12B 3.1603 no 2_755
C1 H12B 3.4619 no 2_755
C2 H12B 3.4042 no 1_465
C2 H12B 2.8449 no 2_755
C2 H13A 3.4882 no 1_465
C3 H12B 3.3779 no 2_755
C3 H13A 3.5000 no 1_465
C4 H6A 3.3660 no 2_765
C4 H10B 3.2241 no 1_465
C4 H12B 3.0441 no 2_755
C4 H13A 3.4369 no 1_465
C5 H5B 3.3208 no 2_766
C5 H8C 3.3008 no 1_655
C5 H8C 3.4586 no 2_666
C5 H9A 3.4929 no 1_655
C5 H11A 3.3152 no 2_756
C6 H4 3.4211 no 2_765
C6 H8A 3.3463 no 1_655
C6 H9C 3.2614 no 1_655
C6 H12A 3.3610 no 1_565
C7 H8C 3.2588 no 2_666
C7 H9A 3.4365 no 1_565
C7 H9B 3.0831 no 1_565
C7 H11B 3.5013 no 2_666
C8 H5A 3.3866 no 2_666
C8 H5B 3.4262 no 1_455
C8 H6C 3.2414 no 1_455
C8 H7C 3.1414 no 2_666
C8 H8B 3.3581 no 2_666
C9 H5C 3.4737 no 1_455
C9 H6B 3.2421 no 1_455
C9 H7A 3.2052 no 1_545
C9 H7B 3.3466 no 1_545
C9 H13C 3.5121 no 1_455
C10 H4 3.3251 no 2_765
C10 H12C 3.2581 no 2_755
C11 H5C 3.2843 no 2_756
C11 H7C 3.4663 no 2_666
C12 H6A 3.3662 no 1_545
C12 H10A 3.3268 no 2_755
C12 H12C 3.2564 no 2_755
C13 H6C 3.5371 no 1_545
C13 H8A 3.2966 no 1_645
H3 H3 3.5836 no 2_765
H3 H12A 3.5085 no 1_565
H4 C6 3.4211 no 2_765
H4 C10 3.3251 no 2_765
H4 H6A 2.8880 no 2_765
H4 H6B 3.0819 no 2_765
H4 H10A 2.9176 no 2_765
H4 H10B 2.7869 no 1_465
H4 H10C 2.8851 no 2_765
H4 H12B 3.4649 no 2_755
H5A C8 3.3866 no 2_666
H5A H5B 3.4130 no 2_766
H5A H8A 3.5682 no 2_666
H5A H8B 3.1565 no 2_666
H5A H8C 2.9157 no 2_666
H5A H11A 3.0534 no 2_756
H5B C5 3.3208 no 2_766
H5B C8 3.4262 no 1_655
H5B H5A 3.4130 no 2_766
H5B H5B 2.5005 no 2_766
H5B H7B 3.1240 no 2_766
H5B H8A 3.5987 no 1_655
H5B H8C 2.5198 no 1_655
H5B H8C 3.2822 no 2_666
H5B H9A 3.4897 no 1_655
H5B H11A 3.4488 no 2_756
H5C C9 3.4737 no 1_655
H5C C11 3.2843 no 2_756
H5C H8C 3.3238 no 1_655
H5C H9A 2.7063 no 1_655
H5C H9C 3.4251 no 1_655
H5C H11A 2.9169 no 2_756
H5C H11B 3.0094 no 2_756
H5C H11C 3.3990 no 2_756
H6A C4 3.3660 no 2_765
H6A C12 3.3662 no 1_565
H6A H4 2.8880 no 2_765
H6A H12A 2.7614 no 1_565
H6A H12B 3.0751 no 1_565
H6B S1 3.2918 no 1_655
H6B C9 3.2421 no 1_655
H6B H4 3.0819 no 2_765
H6B H8A 3.3000 no 1_655
H6B H9A 3.3312 no 1_655
H6B H9C 2.4044 no 1_655
H6C C8 3.2414 no 1_655
H6C C13 3.5371 no 1_565
H6C H8A 2.5609 no 1_655
H6C H8C 3.0841 no 1_655
H6C H9C 3.3564 no 1_655
H6C H12A 3.1028 no 1_565
H6C H12B 3.5705 no 1_565
H6C H13A 3.3179 no 1_565
H6C H13B 2.9446 no 1_565
H7A C9 3.2052 no 1_565
H7A H9A 3.0135 no 1_565
H7A H9B 2.5379 no 1_565
H7A H12A 3.4639 no 1_565
H7A H13A 3.2816 no 1_465
H7A H13C 3.3242 no 1_465
H7B C9 3.3466 no 1_565
H7B H5B 3.1240 no 2_766
H7B H8C 3.0686 no 2_666
H7B H9A 3.1364 no 1_565
H7B H9B 2.7520 no 1_565
H7B H11A 3.0824 no 1_565
H7B H11B 3.4981 no 1_565
H7B H11B 3.3342 no 2_666
H7C C8 3.1414 no 2_666
H7C C11 3.4663 no 2_666
H7C H8B 2.8216 no 2_666
H7C H8C 2.6769 no 2_666
H7C H11B 2.9632 no 2_666
H7C H11C 3.2760 no 2_666
H8A C6 3.3463 no 1_455
H8A C13 3.2966 no 1_465
H8A H5A 3.5682 no 2_666
H8A H5B 3.5987 no 1_455
H8A H6B 3.3000 no 1_455
H8A H6C 2.5609 no 1_455
H8A H13A 2.8315 no 1_465
H8A H13B 2.9349 no 1_465
H8B C8 3.3581 no 2_666
H8B H5A 3.1565 no 2_666
H8B H7C 2.8216 no 2_666
H8B H8B 2.4691 no 2_666
H8B H8C 3.5664 no 2_666
H8B H11C 3.0998 no 2_666
H8C C5 3.3008 no 1_455
H8C C5 3.4586 no 2_666
H8C C7 3.2588 no 2_666
H8C H5A 2.9157 no 2_666
H8C H5B 2.5198 no 1_455
H8C H5B 3.2822 no 2_666
H8C H5C 3.3238 no 1_455
H8C H6C 3.0841 no 1_455
H8C H7B 3.0686 no 2_666
H8C H7C 2.6769 no 2_666
H8C H8B 3.5664 no 2_666
H9A C5 3.4929 no 1_455
H9A C7 3.4365 no 1_545
H9A H5B 3.4897 no 1_455
H9A H5C 2.7063 no 1_455
H9A H6B 3.3312 no 1_455
H9A H7A 3.0135 no 1_545
H9A H7B 3.1364 no 1_545
H9A H11B 2.8211 no 2_656
H9A H13C 2.9160 no 1_455
H9B C7 3.0831 no 1_545
H9B H7A 2.5379 no 1_545
H9B H7B 2.7520 no 1_545
H9C C6 3.2614 no 1_455
H9C H5C 3.4251 no 1_455
H9C H6B 2.4044 no 1_455
H9C H6C 3.3564 no 1_455
H9C H10C 3.0547 no 1_455
H9C H13C 3.4142 no 1_455
H10A C12 3.3268 no 2_755
H10A H4 2.9176 no 2_765
H10A H12A 3.5352 no 2_755
H10A H12B 3.3541 no 2_755
H10A H12C 2.6268 no 2_755
H10B S1 3.3182 no 2_755
H10B C4 3.2241 no 1_645
H10B H4 2.7869 no 1_645
H10B H10B 3.3465 no 2_855
H10B H10C 3.2724 no 2_855
H10B H12C 3.2195 no 2_755
H10C H4 2.8851 no 2_765
H10C H9C 3.0547 no 1_655
H10C H10B 3.2724 no 2_855
H11A C5 3.3152 no 2_756
H11A H5A 3.0534 no 2_756
H11A H5B 3.4488 no 2_756
H11A H5C 2.9169 no 2_756
H11A H7B 3.0824 no 1_545
H11B C7 3.5013 no 2_666
H11B H5C 3.0094 no 2_756
H11B H7B 3.4981 no 1_545
H11B H7B 3.3342 no 2_666
H11B H7C 2.9632 no 2_666
H11B H9A 2.8211 no 2_656
H11B H11B 3.2595 no 2_656
H11B H13C 3.5044 no 2_756
H11C H5C 3.3990 no 2_756
H11C H7C 3.2760 no 2_666
H11C H8B 3.0998 no 2_666
H11C H13B 3.4673 no 2_756
H11C H13C 3.4064 no 2_756
H12A C6 3.3610 no 1_545
H12A H3 3.5085 no 1_545
H12A H6A 2.7614 no 1_545
H12A H6C 3.1028 no 1_545
H12A H7A 3.4639 no 1_545
H12A H10A 3.5352 no 2_755
H12B S1 3.1603 no 2_755
H12B C1 3.4619 no 2_755
H12B C2 3.4042 no 1_645
H12B C2 2.8449 no 2_755
H12B C3 3.3779 no 2_755
H12B C4 3.0441 no 2_755
H12B H4 3.4649 no 2_755
H12B H6A 3.0751 no 1_545
H12B H6C 3.5705 no 1_545
H12B H10A 3.3541 no 2_755
H12B H12C 3.2250 no 2_755
H12C C10 3.2581 no 2_755
H12C C12 3.2564 no 2_755
H12C H10A 2.6268 no 2_755
H12C H10B 3.2195 no 2_755
H12C H12B 3.2250 no 2_755
H12C H12C 2.6184 no 2_755
H13A C2 3.4882 no 1_645
H13A C3 3.5000 no 1_645
H13A C4 3.4369 no 1_645
H13A H6C 3.3179 no 1_545
H13A H7A 3.2816 no 1_645
H13A H8A 2.8315 no 1_645
H13B H6C 2.9446 no 1_545
H13B H8A 2.9349 no 1_645
H13B H11C 3.4673 no 2_756
H13C C9 3.5121 no 1_655
H13C H7A 3.3242 no 1_645
H13C H9A 2.9160 no 1_655
H13C H9C 3.4142 no 1_655
H13C H11B 3.5044 no 2_756
H13C H11C 3.4064 no 2_756

loop_
_geom_torsion_atom_site_label_1
_geom_torsion_atom_site_label_2
_geom_torsion_atom_site_label_3
_geom_torsion_atom_site_label_4
_geom_torsion
_geom_torsion_publ_flag
_geom_torsion_site_symmetry_1
_geom_torsion_site_symmetry_3
_geom_torsion_site_symmetry_4
C1 S1 C2 C2 179.56(8) no . . 2_665
C1 S1 C2 C4 -0.21(8) no . . .
C2 S1 C1 Si1 -179.33(7) no . . .
C2 S1 C1 C3 0.37(8) no . . .
Si2 Si1 Si3 C10 -59.86(4) no . . .
Si2 Si1 Si3 C12 -178.72(3) no . . .
Si2 Si1 Si3 C13 60.57(4) no . . .
Si3 Si1 Si2 C5 -69.29(4) no . . .
Si3 Si1 Si2 C6 50.91(4) no . . .
Si3 Si1 Si2 C7 170.41(3) no . . .
Si2 Si1 Si4 C8 60.32(4) no . . .
Si2 Si1 Si4 C9 179.545(19) no . . .
Si2 Si1 Si4 C11 -59.99(3) no . . .
Si4 Si1 Si2 C5 57.41(3) no . . .
Si4 Si1 Si2 C6 177.608(19) no . . .
Si4 Si1 Si2 C7 -62.89(3) no . . .
Si2 Si1 C1 S1 -153.88(6) no . . .
Si2 Si1 C1 C3 26.49(11) no . . .
C1 Si1 Si2 C5 173.39(5) no . . .
C1 Si1 Si2 C6 -66.41(5) no . . .
C1 Si1 Si2 C7 53.09(5) no . . .
Si3 Si1 Si4 C8 -173.02(3) no . . .
Si3 Si1 Si4 C9 -53.80(4) no . . .
Si3 Si1 Si4 C11 66.67(4) no . . .
Si4 Si1 Si3 C10 175.27(3) no . . .
Si4 Si1 Si3 C12 56.42(4) no . . .
Si4 Si1 Si3 C13 -64.29(4) no . . .
Si3 Si1 C1 S1 84.92(7) no . . .
Si3 Si1 C1 C3 -94.70(10) no . . .
C1 Si1 Si3 C10 57.65(7) no . . .
C1 Si1 Si3 C12 -61.21(7) no . . .
C1 Si1 Si3 C13 178.08(7) no . . .
Si4 Si1 C1 S1 -36.38(8) no . . .
Si4 Si1 C1 C3 143.99(9) no . . .
C1 Si1 Si4 C8 -55.62(6) no . . .
C1 Si1 Si4 C9 63.60(6) no . . .
C1 Si1 Si4 C11 -175.93(6) no . . .
S1 C1 C3 C4 -0.44(13) no . . .
Si1 C1 C3 C4 179.22(8) no . . .
S1 C2 C2 S1 180(94290) no . 2_665 2_665
S1 C2 C2 C4 0.28(16) no . 2_665 2_665
S1 C2 C4 C3 -0.00(12) no . . .
C2 C2 C4 C3 -179.75(10) no 2_665 . .
C4 C2 C2 S1 -0.28(18) no . 2_665 2_665
C4 C2 C2 C4 180(118582) no . 2_665 2_665
C1 C3 C4 C2 0.30(16) no . . .
